data_1011120
loop_
_publ_author_name
'Lange, P. W.'

_publ_section_title
;
 Ein vergleich zwischen Bi2Te3 und Bi2Te2S
;
_journal_name_full Naturwissenschaften
_journal_page_first 133
_journal_page_last 134
_journal_volume 27
_journal_year 1939
_chemical_compound_source synthetic
_chemical_formula_structural 'Bi2 Te3'
_chemical_formula_sum 'Bi2 Te3'
_chemical_name_mineral Tellurobismuthite
_chemical_name_systematic 'Bismuth telluride'
_space_group_IT_number 166
_symmetry_cell_setting trigonal
_symmetry_space_group_name_Hall '-P 3* 2'
_symmetry_space_group_name_H-M 'R -3 m :R'
_cell_angle_alpha 24.13
_cell_angle_beta 24.13
_cell_angle_gamma 24.13
_cell_formula_units_Z 1
_cell_length_a 10.45
_cell_length_b 10.45
_cell_length_c 10.45
_cell_volume 167.6
_database_code_amcsd 0014688
_exptl_crystal_density_diffrn 7.933
_exptl_crystal_density_meas 7.82
_cod_original_sg_symbol_H-M 'R -3 m R'
_cod_database_code 1011120

loop_
_space_group_symop_operation_xyz
x,y,z
y,x,z
y,z,x
x,z,y
z,x,y
z,y,x
-x,-y,-z
-y,-x,-z
-y,-z,-x
-x,-z,-y
-z,-x,-y
-z,-y,-x

loop_
_atom_site_label
_atom_site_type_symbol
_atom_site_symmetry_multiplicity
_atom_site_Wyckoff_symbol
_atom_site_fract_x
_atom_site_fract_y
_atom_site_fract_z
_atom_site_occupancy
_atom_site_attached_hydrogens
_atom_site_calc_flag
Te1 Te2- 1 a 0. 0. 0. 1. 0 d
Te2 Te2- 2 c 0.792 0.792 0.792 1. 0 d
Bi1 Bi3+ 2 c 0.399 0.399 0.399 1. 0 d

loop_
_atom_type_symbol
_atom_type_oxidation_number
Te2- -2.000
Bi3+ 3.000

loop_
_cod_related_entry_id
_cod_related_entry_database
_cod_related_entry_code
1 AMCSD 0014688
